data_4305547
loop_
_publ_author_name
'Marlyn Rivera-Carrillo'
'Indranil Chakraborty'
'Gellert Mezei'
'Richard D. Webster'
'Raphael G. Raptis'

_publ_section_title
;
Tuning of the [Cu3(\m-O)]4+/5+ Redox Couple: Spectroscopic Evidence of
Charge Delocalization in the Mixed-Valent [Cu3(\m-O)]5+ Species
;
_journal_name_full 'Inorganic Chemistry'
_journal_page_first 7644
_journal_page_last 7650
_journal_paper_doi 10.1021/ic800531y
_journal_volume 47
_journal_year 2008
_chemical_formula_moiety (PPN)3[Cu3(mu-O)(mu-4-CHO-pz)3Cl3]Cl(H2O)
_chemical_formula_sum 'C120 H101 Cl4 Cu3 N9 O5 P6'
_chemical_formula_weight 2267.34
_chemical_name_systematic
; 
 ? 
;
_space_group_IT_number 146
_symmetry_cell_setting trigonal
_symmetry_space_group_name_Hall 'R 3'
_symmetry_space_group_name_H-M 'R 3 :H'
_atom_sites_solution_hydrogens geom
_atom_sites_solution_primary direct
_atom_sites_solution_secondary difmap
_audit_creation_method SHELXL-97
_cell_angle_alpha 90.00
_cell_angle_beta 90.00
_cell_angle_gamma 120.00
_cell_formula_units_Z 3
_cell_length_a 22.908(3)
_cell_length_b 22.908(3)
_cell_length_c 17.874(5)
_cell_measurement_temperature 293(2)
_cell_volume 8123(3)
_computing_cell_refinement 'Bruker SMART'
_computing_data_collection 'Bruker SMART'
_computing_data_reduction 'Bruker SHELXTL'
_computing_molecular_graphics 'Bruker SHELXTL'
_computing_publication_material 'Bruker SHELXTL'
_computing_structure_refinement 'SHELXL-97 (Sheldrick, 1997)'
_computing_structure_solution 'SHELXS-97 (Sheldrick, 1990)'
_diffrn_ambient_temperature 293(2)
_diffrn_measured_fraction_theta_full 0.997
_diffrn_measured_fraction_theta_max 0.997
_diffrn_measurement_device_type 'CCD area detector'
_diffrn_measurement_method 'phi and omega scans'
_diffrn_radiation_monochromator graphite
_diffrn_radiation_source 'fine-focus sealed tube'
_diffrn_radiation_type MoK\a
_diffrn_radiation_wavelength 0.71073
_diffrn_reflns_av_R_equivalents 0.0227
_diffrn_reflns_av_sigmaI/netI 0.0205
_diffrn_reflns_limit_h_max 25
_diffrn_reflns_limit_h_min -25
_diffrn_reflns_limit_k_max 24
_diffrn_reflns_limit_k_min -25
_diffrn_reflns_limit_l_max 19
_diffrn_reflns_limit_l_min -19
_diffrn_reflns_number 12964
_diffrn_reflns_theta_full 23.26
_diffrn_reflns_theta_max 23.26
_diffrn_reflns_theta_min 2.50
_exptl_absorpt_coefficient_mu 0.831
_exptl_absorpt_correction_T_max 0.724
_exptl_absorpt_correction_T_min 0.590
_exptl_absorpt_correction_type empirical
_exptl_crystal_colour VIOLET
_exptl_crystal_density_diffrn 1.390
_exptl_crystal_density_method 'not measured'
_exptl_crystal_description FRAGMENT
_exptl_crystal_F_000 3507
_exptl_crystal_size_max 0.40
_exptl_crystal_size_mid 0.27
_exptl_crystal_size_min 0.15
_refine_diff_density_max 0.758
_refine_diff_density_min -0.456
_refine_diff_density_rms 0.048
_refine_ls_abs_structure_details 'Flack H D (1983), Acta Cryst. A39, 876-881'
_refine_ls_abs_structure_Flack -0.042(12)
_refine_ls_extinction_method none
_refine_ls_goodness_of_fit_ref 1.028
_refine_ls_hydrogen_treatment constr
_refine_ls_matrix_type full
_refine_ls_number_parameters 442
_refine_ls_number_reflns 5153
_refine_ls_number_restraints 1
_refine_ls_restrained_S_all 1.028
_refine_ls_R_factor_all 0.0367
_refine_ls_R_factor_gt 0.0338
_refine_ls_shift/su_max 0.035
_refine_ls_shift/su_mean 0.001
_refine_ls_structure_factor_coef Fsqd
_refine_ls_weighting_details 'calc w=1/[\s^2^(Fo^2^)+(0.0505P)^2^+14.3687P] where P=(Fo^2^+2Fc^2^)/3'
_refine_ls_weighting_scheme calc
_refine_ls_wR_factor_gt 0.0847
_refine_ls_wR_factor_ref 0.0872
_reflns_number_gt 4893
_reflns_number_total 5153
_reflns_threshold_expression >2sigma(I)
_cod_data_source_file ic800531y-file001_3.cif
_cod_data_source_block 6
_cod_depositor_comments
;
The following automatic conversions were performed:
'_symmetry_cell_setting' value 'Trigonal' changed to 'trigonal' according
to '/home/saulius/struct/CIF-dictionaries/cif_core.dic' dictionary named
'cif_core.dic' version 2.4.1 from 2010-06-29.

Automatic conversion script
Id: cif_fix_enum 1527 2010-12-29 10:47:43Z saulius 
;
_cod_original_sg_symbol_H-M 'R 3'
_cod_database_code 4305547

loop_
_symmetry_equiv_pos_as_xyz
'x, y, z'
'-y, x-y, z'
'-x+y, -x, z'
'x+2/3, y+1/3, z+1/3'
'-y+2/3, x-y+1/3, z+1/3'
'-x+y+2/3, -x+1/3, z+1/3'
'x+1/3, y+2/3, z+2/3'
'-y+1/3, x-y+2/3, z+2/3'
'-x+y+1/3, -x+2/3, z+2/3'

loop_
_atom_site_label
_atom_site_type_symbol
_atom_site_fract_x
_atom_site_fract_y
_atom_site_fract_z
_atom_site_U_iso_or_equiv
_atom_site_adp_type
_atom_site_occupancy
_atom_site_symmetry_multiplicity
_atom_site_calc_flag
_atom_site_refinement_flags
_atom_site_disorder_assembly
_atom_site_disorder_group
Cu1 Cu 0.74001(2) 0.31744(2) 0.16739(2) 0.04383(13) Uani 1 1 d . . .
Cl1 Cl 0.82428(6) 0.29657(6) 0.13523(8) 0.0729(3) Uani 1 1 d . . .
Cl2 Cl 0.3333 0.6667 0.0039(2) 0.1274(12) Uani 1 3 d S . .
P1 P 0.42837(5) 0.52274(5) 0.86940(5) 0.0393(2) Uani 1 1 d . . .
P2 P 0.49743(5) 0.55110(5) 1.01512(5) 0.0394(2) Uani 1 1 d . . .
O1 O 0.5769(6) 0.0140(5) 0.2658(4) 0.204(4) Uani 1 1 d . . .
O2 O 0.6667 0.3333 0.1574(3) 0.0652(15) Uani 1 3 d S . .
N1 N 0.67839(17) 0.22280(16) 0.19040(19) 0.0491(8) Uani 1 1 d . . .
N2 N 0.80201(16) 0.41277(16) 0.18799(18) 0.0465(8) Uani 1 1 d . . .
N3 N 0.44950(17) 0.55081(16) 0.95139(18) 0.0495(8) Uani 1 1 d . . .
C1 C 0.6892(2) 0.1739(2) 0.2144(2) 0.0554(10) Uani 1 1 d . . .
H1 H 0.7314 0.1780 0.2204 0.066 Uiso 1 1 calc R . .
C2 C 0.6282(2) 0.11592(19) 0.2291(2) 0.0514(10) Uani 1 1 d . . .
C3 C 0.5799(2) 0.1343(2) 0.2100(2) 0.0512(10) Uani 1 1 d . . .
H3 H 0.5335 0.1060 0.2125 0.061 Uiso 1 1 calc R . .
C4 C 0.6313(6) 0.0507(4) 0.2577(5) 0.180(7) Uani 1 1 d . . .
H4 H 0.6685 0.0453 0.2654 0.216 Uiso 1 1 calc R . .
C5 C 0.44150(18) 0.59169(19) 0.8090(2) 0.0417(8) Uani 1 1 d . . .
C6 C 0.4371(2) 0.6444(2) 0.8418(3) 0.0555(10) Uani 1 1 d . . .
H6 H 0.4316 0.6458 0.8932 0.067 Uiso 1 1 calc R . .
C7 C 0.4414(3) 0.6949(2) 0.7952(3) 0.0750(14) Uani 1 1 d . . .
H7 H 0.4381 0.7303 0.8161 0.090 Uiso 1 1 calc R . .
C8 C 0.4501(3) 0.6942(3) 0.7206(3) 0.0735(14) Uani 1 1 d . . .
H8 H 0.4534 0.7291 0.6910 0.088 Uiso 1 1 calc R . .
C9 C 0.4540(3) 0.6417(3) 0.6883(3) 0.0691(13) Uani 1 1 d . . .
H9 H 0.4598 0.6410 0.6369 0.083 Uiso 1 1 calc R . .
C10 C 0.4494(2) 0.5902(2) 0.7328(2) 0.0566(10) Uani 1 1 d . . .
H10 H 0.4516 0.5544 0.7113 0.068 Uiso 1 1 calc R . .
C11 C 0.33970(19) 0.4622(2) 0.8651(2) 0.0478(9) Uani 1 1 d . . .
C12 C 0.2997(2) 0.4454(3) 0.9274(3) 0.0774(15) Uani 1 1 d . . .
H12 H 0.3179 0.4658 0.9731 0.093 Uiso 1 1 calc R . .
C13 C 0.2323(3) 0.3983(4) 0.9219(4) 0.107(2) Uani 1 1 d . . .
H13 H 0.2053 0.3860 0.9643 0.129 Uiso 1 1 calc R . .
C14 C 0.2049(3) 0.3694(3) 0.8548(4) 0.0895(18) Uani 1 1 d . . .
H14 H 0.1595 0.3369 0.8522 0.107 Uiso 1 1 calc R . .
C15 C 0.2427(2) 0.3874(3) 0.7924(3) 0.0702(13) Uani 1 1 d . . .
H15 H 0.2233 0.3693 0.7463 0.084 Uiso 1 1 calc R . .
C16 C 0.3100(2) 0.4328(2) 0.7979(3) 0.0625(12) Uani 1 1 d . . .
H16 H 0.3366 0.4442 0.7551 0.075 Uiso 1 1 calc R . .
C17 C 0.47208(19) 0.48181(19) 0.8310(2) 0.0418(8) Uani 1 1 d . . .
C18 C 0.4445(2) 0.4126(2) 0.8411(2) 0.0486(10) Uani 1 1 d . . .
H18 H 0.4017 0.3870 0.8615 0.058 Uiso 1 1 calc R . .
C19 C 0.4811(2) 0.3822(2) 0.8207(3) 0.0569(11) Uani 1 1 d . . .
H19 H 0.4629 0.3361 0.8274 0.068 Uiso 1 1 calc R . .
C20 C 0.5441(2) 0.4198(2) 0.7905(3) 0.0651(12) Uani 1 1 d . . .
H20 H 0.5681 0.3990 0.7755 0.078 Uiso 1 1 calc R . .
C21 C 0.5720(2) 0.4885(3) 0.7823(3) 0.0630(12) Uani 1 1 d . . .
H21 H 0.6153 0.5139 0.7628 0.076 Uiso 1 1 calc R . .
C22 C 0.5365(2) 0.5197(2) 0.8027(2) 0.0516(10) Uani 1 1 d . . .
H22 H 0.5558 0.5661 0.7974 0.062 Uiso 1 1 calc R . .
C23 C 0.58456(19) 0.61391(18) 1.0002(2) 0.0417(8) Uani 1 1 d . . .
C24 C 0.6345(2) 0.6190(2) 1.0496(3) 0.0608(11) Uani 1 1 d . . .
H24 H 0.6228 0.5903 1.0906 0.073 Uiso 1 1 calc R . .
C25 C 0.7011(2) 0.6668(3) 1.0371(3) 0.0713(13) Uani 1 1 d . . .
H25 H 0.7344 0.6703 1.0697 0.086 Uiso 1 1 calc R . .
C26 C 0.7184(2) 0.7093(2) 0.9765(3) 0.0713(14) Uani 1 1 d . . .
H26 H 0.7633 0.7417 0.9686 0.086 Uiso 1 1 calc R . .
C27 C 0.6701(3) 0.7041(2) 0.9280(3) 0.0699(13) Uani 1 1 d . . .
H27 H 0.6826 0.7327 0.8868 0.084 Uiso 1 1 calc R . .
C28 C 0.6030(2) 0.6573(2) 0.9391(2) 0.0561(10) Uani 1 1 d . . .
H28 H 0.5704 0.6547 0.9061 0.067 Uiso 1 1 calc R . .
C29 C 0.4928(2) 0.47083(19) 1.0266(2) 0.0433(9) Uani 1 1 d . . .
C30 C 0.4318(2) 0.4180(2) 1.0503(2) 0.0578(11) Uani 1 1 d . . .
H30 H 0.3973 0.4255 1.0650 0.069 Uiso 1 1 calc R . .
C31 C 0.4228(3) 0.3539(2) 1.0518(3) 0.0739(15) Uani 1 1 d . . .
H31 H 0.3815 0.3181 1.0668 0.089 Uiso 1 1 calc R . .
C32 C 0.4735(3) 0.3420(2) 1.0317(3) 0.0708(14) Uani 1 1 d . . .
H32 H 0.4671 0.2986 1.0341 0.085 Uiso 1 1 calc R . .
C33 C 0.5339(3) 0.3945(3) 1.0080(3) 0.0731(14) Uani 1 1 d . . .
H33 H 0.5681 0.3864 0.9934 0.088 Uiso 1 1 calc R . .
C34 C 0.5446(2) 0.4592(2) 1.0053(2) 0.0550(10) Uani 1 1 d . . .
H34 H 0.5859 0.4946 0.9895 0.066 Uiso 1 1 calc R . .
C35 C 0.4709(2) 0.57189(19) 1.1011(2) 0.0474(9) Uani 1 1 d . . .
C36 C 0.4950(2) 0.5649(2) 1.1699(2) 0.0606(11) Uani 1 1 d . . .
H36 H 0.5232 0.5466 1.1724 0.073 Uiso 1 1 calc R . .
C37 C 0.4773(3) 0.5852(3) 1.2345(3) 0.0764(15) Uani 1 1 d . . .
H37 H 0.4933 0.5799 1.2803 0.092 Uiso 1 1 calc R . .
C38 C 0.4371(3) 0.6127(3) 1.2321(3) 0.0752(15) Uani 1 1 d . . .
H38 H 0.4265 0.6273 1.2759 0.090 Uiso 1 1 calc R . .
C39 C 0.4119(2) 0.6190(2) 1.1645(3) 0.0675(13) Uani 1 1 d . . .
H39 H 0.3830 0.6366 1.1631 0.081 Uiso 1 1 calc R . .
C40 C 0.4290(2) 0.5995(2) 1.0987(3) 0.0539(10) Uani 1 1 d . . .
H40 H 0.4127 0.6049 1.0531 0.065 Uiso 1 1 calc R . .
O3 O 0.6667 0.3333 0.0254(11) 0.212(8) Uani 1 3 d S . .

loop_
_atom_site_aniso_label
_atom_site_aniso_U_11
_atom_site_aniso_U_22
_atom_site_aniso_U_33
_atom_site_aniso_U_23
_atom_site_aniso_U_13
_atom_site_aniso_U_12
Cu1 0.0374(2) 0.0396(3) 0.0561(3) 0.0057(2) 0.0031(2) 0.0204(2)
Cl1 0.0519(6) 0.0663(7) 0.1112(10) 0.0125(7) 0.0195(6) 0.0375(6)
Cl2 0.1393(19) 0.1393(19) 0.103(2) 0.000 0.000 0.0697(9)
P1 0.0382(5) 0.0382(5) 0.0427(5) 0.0004(4) -0.0017(4) 0.0200(4)
P2 0.0397(5) 0.0373(5) 0.0400(5) 0.0013(4) -0.0015(4) 0.0184(4)
O1 0.300(12) 0.244(10) 0.159(6) -0.032(6) -0.091(7) 0.204(10)
O2 0.0484(19) 0.0484(19) 0.099(4) 0.000 0.000 0.0242(10)
N1 0.0465(19) 0.0393(17) 0.0620(19) 0.0030(15) 0.0026(15) 0.0218(15)
N2 0.0382(18) 0.0457(18) 0.0531(18) 0.0076(14) -0.0006(14) 0.0192(15)
N3 0.058(2) 0.0514(19) 0.0491(19) -0.0043(15) -0.0078(15) 0.0345(17)
C1 0.059(3) 0.050(2) 0.066(3) -0.003(2) -0.014(2) 0.033(2)
C2 0.065(3) 0.036(2) 0.050(2) 0.0030(17) 0.0026(19) 0.023(2)
C3 0.054(2) 0.038(2) 0.054(2) -0.0016(18) 0.0094(19) 0.0172(19)
C4 0.190(10) 0.060(4) 0.105(5) -0.023(4) 0.047(6) -0.076(5)
C5 0.0327(19) 0.043(2) 0.050(2) 0.0033(17) -0.0027(16) 0.0195(17)
C6 0.062(3) 0.049(2) 0.062(3) 0.000(2) -0.003(2) 0.032(2)
C7 0.090(4) 0.053(3) 0.093(4) 0.000(3) 0.003(3) 0.045(3)
C8 0.077(3) 0.063(3) 0.081(3) 0.026(3) -0.002(3) 0.035(3)
C9 0.072(3) 0.077(3) 0.061(3) 0.019(2) -0.001(2) 0.039(3)
C10 0.058(3) 0.053(2) 0.058(3) 0.003(2) -0.005(2) 0.027(2)
C11 0.042(2) 0.043(2) 0.062(2) 0.0041(18) 0.0008(19) 0.0231(18)
C12 0.049(3) 0.090(4) 0.069(3) 0.004(3) 0.008(2) 0.017(3)
C13 0.057(4) 0.126(6) 0.103(5) 0.016(4) 0.026(3) 0.019(4)
C14 0.043(3) 0.072(4) 0.138(6) -0.014(4) -0.008(3) 0.017(3)
C15 0.043(3) 0.069(3) 0.095(4) -0.026(3) -0.013(3) 0.025(2)
C16 0.050(3) 0.068(3) 0.070(3) -0.017(2) -0.006(2) 0.030(2)
C17 0.039(2) 0.041(2) 0.044(2) -0.0032(16) -0.0091(16) 0.0192(17)
C18 0.047(2) 0.044(2) 0.056(2) -0.0038(18) -0.0041(19) 0.024(2)
C19 0.062(3) 0.046(2) 0.070(3) -0.015(2) -0.014(2) 0.032(2)
C20 0.055(3) 0.067(3) 0.086(3) -0.013(2) -0.008(2) 0.039(3)
C21 0.049(2) 0.073(3) 0.074(3) -0.002(2) 0.013(2) 0.036(2)
C22 0.044(2) 0.043(2) 0.067(3) 0.0034(19) 0.005(2) 0.021(2)
C23 0.041(2) 0.036(2) 0.043(2) 0.0030(16) 0.0033(16) 0.0160(17)
C24 0.046(2) 0.065(3) 0.066(3) 0.010(2) -0.004(2) 0.024(2)
C25 0.044(3) 0.071(3) 0.079(3) 0.002(3) -0.006(2) 0.013(2)
C26 0.047(3) 0.056(3) 0.095(4) -0.001(3) 0.018(3) 0.014(2)
C27 0.072(3) 0.050(3) 0.077(3) 0.022(2) 0.023(3) 0.023(3)
C28 0.059(3) 0.050(2) 0.058(2) 0.006(2) 0.000(2) 0.026(2)
C29 0.049(2) 0.041(2) 0.041(2) -0.0007(16) -0.0070(16) 0.0233(19)
C30 0.061(3) 0.046(2) 0.057(2) 0.0015(19) 0.000(2) 0.019(2)
C31 0.095(4) 0.038(2) 0.068(3) 0.002(2) -0.010(3) 0.018(3)
C32 0.109(4) 0.046(3) 0.061(3) -0.012(2) -0.018(3) 0.041(3)
C33 0.094(4) 0.068(3) 0.077(3) -0.013(3) -0.013(3) 0.056(3)
C34 0.058(3) 0.052(3) 0.059(3) -0.0043(19) -0.008(2) 0.031(2)
C35 0.051(2) 0.037(2) 0.046(2) 0.0006(16) 0.0028(17) 0.0155(19)
C36 0.071(3) 0.065(3) 0.047(2) 0.000(2) 0.000(2) 0.035(2)
C37 0.092(4) 0.079(3) 0.046(3) -0.003(2) 0.005(2) 0.034(3)
C38 0.087(4) 0.059(3) 0.064(3) -0.008(2) 0.022(3) 0.025(3)
C39 0.060(3) 0.047(3) 0.091(4) -0.005(2) 0.025(3) 0.023(2)
C40 0.046(2) 0.043(2) 0.065(3) 0.0013(19) 0.0068(19) 0.0160(19)
O3 0.081(4) 0.081(4) 0.47(2) 0.000 0.000 0.0407(18)

loop_
_atom_type_symbol
_atom_type_description
_atom_type_scat_dispersion_real
_atom_type_scat_dispersion_imag
_atom_type_scat_source
Cu Cu 0.3201 1.2651 'International Tables Vol C Tables 4.2.6.8 and 6.1.1.4'
Cl Cl 0.1484 0.1585 'International Tables Vol C Tables 4.2.6.8 and 6.1.1.4'
P P 0.1023 0.0942 'International Tables Vol C Tables 4.2.6.8 and 6.1.1.4'
O O 0.0106 0.0060 'International Tables Vol C Tables 4.2.6.8 and 6.1.1.4'
N N 0.0061 0.0033 'International Tables Vol C Tables 4.2.6.8 and 6.1.1.4'
C C 0.0033 0.0016 'International Tables Vol C Tables 4.2.6.8 and 6.1.1.4'
H H 0.0000 0.0000 'International Tables Vol C Tables 4.2.6.8 and 6.1.1.4'

loop_
_geom_angle_atom_site_label_1
_geom_angle_atom_site_label_2
_geom_angle_atom_site_label_3
_geom_angle
_geom_angle_site_symmetry_1
_geom_angle_site_symmetry_3
_geom_angle_publ_flag
O2 Cu1 N1 90.86(11) . . ?
O2 Cu1 N2 91.25(10) . . ?
N1 Cu1 N2 156.97(14) . . ?
O2 Cu1 Cl1 159.98(19) . . ?
N1 Cu1 Cl1 92.18(10) . . ?
N2 Cu1 Cl1 93.63(10) . . ?
N3 P1 C11 110.64(19) . . ?
N3 P1 C5 108.38(18) . . ?
C11 P1 C5 106.14(17) . . ?
N3 P1 C17 115.22(17) . . ?
C11 P1 C17 106.71(18) . . ?
C5 P1 C17 109.37(18) . . ?
N3 P2 C29 113.10(17) . . ?
N3 P2 C23 112.73(18) . . ?
C29 P2 C23 107.94(18) . . ?
N3 P2 C35 106.85(19) . . ?
C29 P2 C35 108.54(18) . . ?
C23 P2 C35 107.48(18) . . ?
Cu1 O2 Cu1 119.13(6) . 3_665 ?
Cu1 O2 Cu1 119.13(6) . 2_655 ?
Cu1 O2 Cu1 119.13(6) 3_665 2_655 ?
C1 N1 N2 108.1(3) . 3_665 ?
C1 N1 Cu1 131.8(3) . . ?
N2 N1 Cu1 119.9(2) 3_665 . ?
C3 N2 N1 108.6(3) 2_655 2_655 ?
C3 N2 Cu1 132.1(3) 2_655 . ?
N1 N2 Cu1 118.7(2) 2_655 . ?
P1 N3 P2 138.0(2) . . ?
N1 C1 C2 110.1(4) . . ?
C1 C2 C3 103.5(3) . . ?
C1 C2 C4 117.1(5) . . ?
C3 C2 C4 139.3(5) . . ?
N2 C3 C2 109.6(4) 3_665 . ?
O1 C4 C2 101.0(12) . . ?
C10 C5 C6 120.5(4) . . ?
C10 C5 P1 122.3(3) . . ?
C6 C5 P1 117.0(3) . . ?
C7 C6 C5 117.7(4) . . ?
C8 C7 C6 122.1(5) . . ?
C7 C8 C9 119.9(4) . . ?
C8 C9 C10 119.6(5) . . ?
C5 C10 C9 120.2(4) . . ?
C12 C11 C16 118.3(4) . . ?
C12 C11 P1 121.4(4) . . ?
C16 C11 P1 120.3(3) . . ?
C11 C12 C13 119.5(6) . . ?
C14 C13 C12 120.6(6) . . ?
C15 C14 C13 120.8(5) . . ?
C14 C15 C16 118.8(5) . . ?
C15 C16 C11 121.8(5) . . ?
C22 C17 C18 119.7(4) . . ?
C22 C17 P1 120.5(3) . . ?
C18 C17 P1 119.1(3) . . ?
C19 C18 C17 119.7(4) . . ?
C20 C19 C18 120.2(4) . . ?
C19 C20 C21 120.1(4) . . ?
C22 C21 C20 120.5(4) . . ?
C21 C22 C17 119.7(4) . . ?
C28 C23 C24 119.4(4) . . ?
C28 C23 P2 120.3(3) . . ?
C24 C23 P2 120.3(3) . . ?
C25 C24 C23 119.7(4) . . ?
C26 C25 C24 120.1(5) . . ?
C27 C26 C25 120.4(4) . . ?
C26 C27 C28 121.1(4) . . ?
C27 C28 C23 119.3(4) . . ?
C30 C29 C34 120.1(4) . . ?
C30 C29 P2 116.6(3) . . ?
C34 C29 P2 123.0(3) . . ?
C31 C30 C29 119.2(5) . . ?
C32 C31 C30 121.2(5) . . ?
C31 C32 C33 119.4(4) . . ?
C32 C33 C34 121.0(5) . . ?
C33 C34 C29 119.1(5) . . ?
C40 C35 C36 119.0(4) . . ?
C40 C35 P2 119.7(3) . . ?
C36 C35 P2 121.2(3) . . ?
C37 C36 C35 120.1(5) . . ?
C38 C37 C36 121.0(5) . . ?
C37 C38 C39 119.7(5) . . ?
C38 C39 C40 120.7(5) . . ?
C39 C40 C35 119.5(4) . . ?

loop_
_geom_bond_atom_site_label_1
_geom_bond_atom_site_label_2
_geom_bond_distance
_geom_bond_site_symmetry_2
_geom_bond_publ_flag
Cu1 O2 1.8971(8) . ?
Cu1 N1 1.950(3) . ?
Cu1 N2 1.954(3) . ?
Cu1 Cl1 2.2823(12) . ?
P1 N3 1.576(3) . ?
P1 C11 1.799(4) . ?
P1 C5 1.810(4) . ?
P1 C17 1.814(4) . ?
P2 N3 1.580(3) . ?
P2 C29 1.800(4) . ?
P2 C23 1.804(4) . ?
P2 C35 1.802(4) . ?
O1 C4 1.109(13) . ?
O2 Cu1 1.8971(8) 3_665 ?
O2 Cu1 1.8971(8) 2_655 ?
N1 C1 1.333(5) . ?
N1 N2 1.358(5) 3_665 ?
N2 C3 1.324(5) 2_655 ?
N2 N1 1.358(5) 2_655 ?
C1 C2 1.390(6) . ?
C2 C3 1.406(6) . ?
C2 C4 1.615(14) . ?
C3 N2 1.324(5) 3_665 ?
C5 C10 1.376(6) . ?
C5 C6 1.389(6) . ?
C6 C7 1.389(7) . ?
C7 C8 1.350(8) . ?
C8 C9 1.376(7) . ?
C9 C10 1.384(6) . ?
C11 C12 1.370(6) . ?
C11 C16 1.379(6) . ?
C12 C13 1.375(8) . ?
C13 C14 1.361(9) . ?
C14 C15 1.344(8) . ?
C15 C16 1.367(7) . ?
C17 C22 1.381(6) . ?
C17 C18 1.395(6) . ?
C18 C19 1.378(6) . ?
C19 C20 1.368(7) . ?
C20 C21 1.378(7) . ?
C21 C22 1.373(6) . ?
C23 C28 1.393(6) . ?
C23 C24 1.404(6) . ?
C24 C25 1.381(6) . ?
C25 C26 1.375(7) . ?
C26 C27 1.364(7) . ?
C27 C28 1.380(7) . ?
C29 C30 1.381(6) . ?
C29 C34 1.393(6) . ?
C30 C31 1.376(6) . ?
C31 C32 1.367(8) . ?
C32 C33 1.369(8) . ?
C33 C34 1.375(7) . ?
C35 C40 1.387(6) . ?
C35 C36 1.391(6) . ?
C36 C37 1.379(7) . ?
C37 C38 1.352(8) . ?
C38 C39 1.377(8) . ?
C39 C40 1.384(7) . ?
